data_7051001
loop_
_publ_author_name
'Jacek Gawronski'
'Marcin Kwit'
'Urszula Rychlewska'

_publ_section_title
;
Induced Homohelicity of Diphenimide Bis-propellers
;
_journal_name_full 'New Journal of Chemistry'
_journal_paper_doi 10.1039/b207375g
_journal_year 2002
_chemical_formula_moiety 'C34 H26 N2 O4'
_chemical_formula_sum 'C34 H26 N2 O4'
_chemical_formula_weight 526.57
_chemical_melting_point 264-6\%
_space_group_IT_number 4
_symmetry_cell_setting monoclinic
_symmetry_space_group_name_Hall 'P 2yb'
_symmetry_space_group_name_H-M 'P 1 21 1'
_cell_angle_alpha 90.00
_cell_angle_beta 98.90(3)
_cell_angle_gamma 90.00
_cell_formula_units_Z 4
_cell_length_a 9.907(2)
_cell_length_b 12.579(3)
_cell_length_c 21.288(4)
_cell_measurement_temperature 295(2)
_cell_volume 2621.0(10)
_diffrn_ambient_temperature 293(2)
_exptl_crystal_density_diffrn 1.334
_cod_original_sg_symbol_H-M 'P 21'
_cod_database_code 7051001

loop_
_symmetry_equiv_pos_as_xyz
'x, y, z'
'-x, y+1/2, -z'

loop_
_atom_site_label
_atom_site_type_symbol
_atom_site_fract_x
_atom_site_fract_y
_atom_site_fract_z
_atom_site_U_iso_or_equiv
_atom_site_adp_type
_atom_site_occupancy
_atom_site_symmetry_multiplicity
_atom_site_calc_flag
_atom_site_refinement_flags
_atom_site_disorder_assembly
_atom_site_disorder_group
C1 C -0.2819(2) -1.07760(15) -0.67724(9) 0.0448(4) Uani 1 1 d . . .
H1 H -0.3158 -1.0616 -0.7209 0.058 Uiso 1 1 d R . .
C2 C -0.17602(19) -0.99207(14) -0.65353(9) 0.0422(4) Uani 1 1 d . . .
H2 H -0.1267 -1.0165 -0.6138 0.055 Uiso 1 1 d R . .
C3 C -0.0744(2) -0.98533(18) -0.70120(10) 0.0534(5) Uani 1 1 d . . .
H3A H -0.1219 -0.9653 -0.7423 0.069 Uiso 1 1 d R . .
H3B H -0.0075 -0.9316 -0.6875 0.069 Uiso 1 1 d R . .
C4 C -0.0030(2) -1.09126(19) -0.70615(12) 0.0647(6) Uani 1 1 d . . .
H4A H 0.0539 -1.0867 -0.7387 0.084 Uiso 1 1 d R . .
H4B H 0.0548 -1.1059 -0.6666 0.084 Uiso 1 1 d R . .
C5 C -0.1037(2) -1.18250(19) -0.72126(12) 0.0649(6) Uani 1 1 d . . .
H5A H -0.1497 -1.1750 -0.7642 0.084 Uiso 1 1 d R . .
H5B H -0.0547 -1.2486 -0.7184 0.084 Uiso 1 1 d R . .
C6 C -0.2086(2) -1.18442(17) -0.67628(11) 0.0590(5) Uani 1 1 d . . .
H6A H -0.1643 -1.1996 -0.6339 0.077 Uiso 1 1 d R . .
H6B H -0.2743 -1.2394 -0.6890 0.077 Uiso 1 1 d R . .
C7 C -0.3836(2) -1.06353(16) -0.57688(8) 0.0467(4) Uani 1 1 d . . .
C8 C -0.5233(2) -1.11812(17) -0.67866(9) 0.0521(5) Uani 1 1 d . . .
C9 C -0.15516(19) -0.82724(15) -0.59307(9) 0.0436(4) Uani 1 1 d . . .
C10 C -0.34044(19) -0.84463(15) -0.68624(9) 0.0426(4) Uani 1 1 d . . .
C11 C -0.6298(2) -1.02552(17) -0.56215(9) 0.0494(5) Uani 1 1 d . . .
C12 C -0.7208(2) -0.9563(2) -0.53939(10) 0.0642(6) Uani 1 1 d . . .
H12 H -0.8165 -0.9729 -0.5465 0.083 Uiso 1 1 d R . .
C13 C -0.6747(3) -0.8644(2) -0.50723(12) 0.0720(7) Uani 1 1 d . . .
H13 H -0.7387 -0.8165 -0.4927 0.094 Uiso 1 1 d R . .
C14 C -0.5377(3) -0.8419(2) -0.49585(12) 0.0717(7) Uani 1 1 d . . .
H14 H -0.5047 -0.7791 -0.4728 0.093 Uiso 1 1 d R . .
C15 C -0.4459(3) -0.90906(18) -0.51775(10) 0.0595(6) Uani 1 1 d . . .
H15 H -0.3498 -0.8942 -0.5093 0.077 Uiso 1 1 d R . .
C16 C -0.4910(2) -0.99985(16) -0.55196(8) 0.0477(4) Uani 1 1 d . . .
C17 C -0.6771(2) -1.12798(17) -0.59184(9) 0.0495(5) Uani 1 1 d . . .
C18 C -0.7750(2) -1.1865(2) -0.56550(10) 0.0624(6) Uani 1 1 d . . .
H18 H -0.8090 -1.1597 -0.5287 0.081 Uiso 1 1 d R . .
C19 C -0.8232(3) -1.2819(2) -0.59127(13) 0.0724(7) Uani 1 1 d . . .
H19 H -0.8891 -1.3216 -0.5722 0.094 Uiso 1 1 d R . .
C20 C -0.7768(3) -1.3213(2) -0.64426(13) 0.0737(7) Uani 1 1 d . . .
H20 H -0.8113 -1.3878 -0.6622 0.096 Uiso 1 1 d R . .
C21 C -0.6816(2) -1.26492(19) -0.67170(12) 0.0629(6) Uani 1 1 d . . .
H21 H -0.6508 -1.2920 -0.7092 0.082 Uiso 1 1 d R . .
C22 C -0.6288(2) -1.16858(16) -0.64510(9) 0.0490(5) Uani 1 1 d . . .
C31 C -0.2639(2) -0.64074(16) -0.61345(9) 0.0459(4) Uani 1 1 d . . .
C32 C -0.2389(2) -0.53117(18) -0.61371(12) 0.0603(5) Uani 1 1 d . . .
H32 H -0.3142 -0.4839 -0.6267 0.078 Uiso 1 1 d R . .
C33 C -0.1101(3) -0.4903(2) -0.59582(14) 0.0740(7) Uani 1 1 d . . .
H33 H -0.0956 -0.4149 -0.5974 0.096 Uiso 1 1 d R . .
C34 C -0.0011(2) -0.5563(2) -0.57599(13) 0.0702(7) Uani 1 1 d . . .
H34 H 0.0883 -0.5276 -0.5620 0.091 Uiso 1 1 d R . .
C35 C -0.0231(2) -0.66489(18) -0.57606(11) 0.0565(5) Uani 1 1 d . . .
H35 H 0.0523 -0.7116 -0.5623 0.073 Uiso 1 1 d R . .
C36 C -0.15244(19) -0.70840(15) -0.59555(8) 0.0430(4) Uani 1 1 d . . .
C37 C -0.40606(19) -0.67880(16) -0.62815(9) 0.0454(4) Uani 1 1 d . . .
C38 C -0.5118(2) -0.6189(2) -0.60919(11) 0.0609(6) Uani 1 1 d . . .
H38 H -0.4890 -0.5545 -0.5857 0.079 Uiso 1 1 d R . .
C39 C -0.6457(2) -0.6498(2) -0.62379(13) 0.0718(7) Uani 1 1 d . . .
H39 H -0.7167 -0.6077 -0.6102 0.093 Uiso 1 1 d R . .
C40 C -0.6785(2) -0.7422(2) -0.65815(12) 0.0686(6) Uani 1 1 d . . .
H40 H -0.7721 -0.7644 -0.6682 0.089 Uiso 1 1 d R . .
C41 C -0.5770(2) -0.80230(19) -0.67808(10) 0.0555(5) Uani 1 1 d . . .
H41 H -0.5997 -0.8656 -0.7026 0.072 Uiso 1 1 d R . .
C42 C -0.44044(19) -0.77205(16) -0.66235(9) 0.0449(4) Uani 1 1 d . . .
N1 N -0.40229(16) -1.08121(13) -0.64321(7) 0.0445(4) Uani 1 1 d . . .
N2 N -0.23287(15) -0.88535(12) -0.64219(7) 0.0406(3) Uani 1 1 d . . .
O1 O -0.27615(15) -1.08581(14) -0.54403(7) 0.0609(4) Uani 1 1 d . . .
O2 O -0.53603(18) -1.12163(17) -0.73627(7) 0.0789(5) Uani 1 1 d . . .
O3 O -0.07761(15) -0.87316(12) -0.55196(7) 0.0619(4) Uani 1 1 d . . .
O4 O -0.36188(16) -0.87885(12) -0.74013(6) 0.0569(4) Uani 1 1 d . . .
C1' C -0.2683(2) 0.42242(18) -0.81466(10) 0.0587(5) Uani 1 1 d . . .
H1' H -0.2113 0.4388 -0.7752 0.076 Uiso 1 1 d R . .
C2' C -0.2407(3) 0.50841(17) -0.86309(11) 0.0622(6) Uani 1 1 d . . .
H2' H -0.3066 0.4972 -0.9006 0.081 Uiso 1 1 d R . .
C3' C -0.2695(3) 0.6177(2) -0.83727(15) 0.0910(10) Uani 1 1 d . . .
H3'A H -0.2083 0.6300 -0.7984 0.118 Uiso 1 1 d R . .
H3'B H -0.2536 0.6715 -0.8673 0.118 Uiso 1 1 d R . .
C4' C -0.4155(4) 0.6240(3) -0.82461(18) 0.1132(14) Uani 1 1 d . . .
H4'A H -0.4323 0.6930 -0.8082 0.147 Uiso 1 1 d R . .
H4'B H -0.4759 0.6148 -0.8641 0.147 Uiso 1 1 d R . .
C5' C -0.4473(4) 0.5391(3) -0.77863(18) 0.1127(13) Uani 1 1 d . . .
H5'A H -0.3917 0.5509 -0.7381 0.147 Uiso 1 1 d R . .
H5'B H -0.5414 0.5435 -0.7730 0.147 Uiso 1 1 d R . .
C6' C -0.4161(3) 0.4280(3) -0.80255(14) 0.0834(8) Uani 1 1 d . . .
H6'A H -0.4756 0.4141 -0.8417 0.108 Uiso 1 1 d R . .
H6'B H -0.4323 0.3749 -0.7722 0.108 Uiso 1 1 d R . .
C7' C -0.3079(2) 0.26400(16) -0.88536(10) 0.0491(5) Uani 1 1 d . . .
C8' C -0.1171(2) 0.26767(16) -0.79482(9) 0.0493(5) Uani 1 1 d . . .
C9' C -0.0953(3) 0.46375(18) -0.94378(10) 0.0600(6) Uani 1 1 d . . .
C10' C 0.0098(3) 0.53846(18) -0.83953(10) 0.0634(6) Uani 1 1 d . . .
C11' C -0.2049(2) 0.07461(16) -0.87613(9) 0.0507(5) Uani 1 1 d . . .
C12' C -0.2324(3) -0.03472(18) -0.87947(12) 0.0672(6) Uani 1 1 d . . .
H12' H -0.1582 -0.0844 -0.8712 0.087 Uiso 1 1 d R . .
C13' C -0.3636(3) -0.0719(2) -0.89328(16) 0.0870(9) Uani 1 1 d . . .
H13' H -0.3799 -0.1472 -0.8953 0.113 Uiso 1 1 d R . .
C14' C -0.4703(3) -0.0033(2) -0.90607(18) 0.0928(10) Uani 1 1 d . . .
H14' H -0.5616 -0.0307 -0.9156 0.121 Uiso 1 1 d R . .
C15' C -0.4470(2) 0.1049(2) -0.90340(13) 0.0703(7) Uani 1 1 d . . .
H15' H -0.5222 0.1534 -0.9130 0.091 Uiso 1 1 d R . .
C16' C -0.3148(2) 0.14466(17) -0.88740(10) 0.0509(5) Uani 1 1 d . . .
C17' C -0.0615(2) 0.11030(17) -0.86324(9) 0.0502(5) Uani 1 1 d . . .
C18' C 0.0408(3) 0.0520(2) -0.88590(11) 0.0650(6) Uani 1 1 d . . .
H18' H 0.0158 -0.0095 -0.9119 0.084 Uiso 1 1 d R . .
C19' C 0.1759(3) 0.0812(2) -0.87198(13) 0.0755(7) Uani 1 1 d . . .
H19' H 0.2443 0.0403 -0.8885 0.098 Uiso 1 1 d R . .
C20' C 0.2138(3) 0.1681(3) -0.83452(12) 0.0750(7) Uani 1 1 d . . .
H20' H 0.3084 0.1876 -0.8248 0.098 Uiso 1 1 d R . .
C21' C 0.1153(2) 0.2271(2) -0.81101(11) 0.0630(6) Uani 1 1 d . . .
H21' H 0.1417 0.2882 -0.7850 0.082 Uiso 1 1 d R . .
C22' C -0.0220(2) 0.19910(16) -0.82520(9) 0.0487(4) Uani 1 1 d . . .
C31' C 0.1624(3) 0.45623(19) -0.94290(10) 0.0618(6) Uani 1 1 d . . .
C32' C 0.2737(3) 0.3983(2) -0.95782(12) 0.0804(8) Uani 1 1 d . . .
H32' H 0.3628 0.4299 -0.9490 0.105 Uiso 1 1 d R . .
C33' C 0.2578(4) 0.2987(3) -0.98391(13) 0.0922(9) Uani 1 1 d . . .
H33' H 0.3359 0.2600 -0.9932 0.120 Uiso 1 1 d R . .
C34' C 0.1302(4) 0.2545(2) -0.99696(13) 0.0936(10) Uani 1 1 d . . .
H34' H 0.1180 0.1851 -1.0157 0.122 Uiso 1 1 d R . .
C35' C 0.0170(4) 0.3093(2) -0.98336(11) 0.0785(8) Uani 1 1 d . . .
H35' H -0.0726 0.2786 -0.9929 0.102 Uiso 1 1 d R . .
C36' C 0.0329(3) 0.41086(17) -0.95514(9) 0.0606(6) Uani 1 1 d . . .
C37' C 0.1816(2) 0.56516(19) -0.91707(11) 0.0625(6) Uani 1 1 d . . .
C38' C 0.2720(3) 0.6339(2) -0.94065(13) 0.0729(7) Uani 1 1 d . . .
H38' H 0.3175 0.6109 -0.9749 0.095 Uiso 1 1 d R . .
C39' C 0.2962(3) 0.7348(2) -0.91507(16) 0.0853(9) Uani 1 1 d . . .
H39' H 0.3553 0.7824 -0.9332 0.111 Uiso 1 1 d R . .
C40' C 0.2373(3) 0.7662(2) -0.86408(16) 0.0858(9) Uani 1 1 d . . .
H40' H 0.2598 0.8348 -0.8456 0.112 Uiso 1 1 d R . .
C41' C 0.1474(3) 0.6995(2) -0.83977(13) 0.0746(7) Uani 1 1 d . . .
H41' H 0.1049 0.7224 -0.8045 0.097 Uiso 1 1 d R . .
C42' C 0.1160(2) 0.59887(18) -0.86701(11) 0.0611(6) Uani 1 1 d . . .
N1' N -0.22906(17) 0.31404(13) -0.83406(7) 0.0493(4) Uani 1 1 d . . .
N2' N -0.1038(2) 0.50085(14) -0.88186(8) 0.0577(4) Uani 1 1 d . . .
O1' O -0.38526(16) 0.31575(12) -0.92376(7) 0.0624(4) Uani 1 1 d . . .
O2' O -0.08780(18) 0.29378(12) -0.73976(7) 0.0655(4) Uani 1 1 d . . .
O3' O -0.19569(19) 0.46442(16) -0.98422(7) 0.0787(5) Uani 1 1 d . . .
O4' O 0.0087(2) 0.53509(16) -0.78254(8) 0.0833(5) Uani 1 1 d . . .

loop_
_atom_site_aniso_label
_atom_site_aniso_U_11
_atom_site_aniso_U_22
_atom_site_aniso_U_33
_atom_site_aniso_U_23
_atom_site_aniso_U_13
_atom_site_aniso_U_12
C1 0.0519(11) 0.0383(10) 0.0443(9) -0.0020(8) 0.0078(8) -0.0054(8)
C2 0.0472(10) 0.0351(9) 0.0446(9) -0.0025(7) 0.0076(8) 0.0009(8)
C3 0.0541(11) 0.0488(12) 0.0604(12) -0.0020(9) 0.0186(9) -0.0028(9)
C4 0.0589(13) 0.0603(14) 0.0775(15) -0.0104(12) 0.0185(11) 0.0097(11)
C5 0.0719(14) 0.0500(12) 0.0731(14) -0.0112(11) 0.0123(11) 0.0117(11)
C6 0.0697(14) 0.0374(11) 0.0683(13) -0.0042(9) 0.0061(10) 0.0022(10)
C7 0.0512(11) 0.0473(11) 0.0397(9) 0.0032(8) 0.0016(8) -0.0155(9)
C8 0.0575(12) 0.0552(12) 0.0415(10) -0.0028(9) 0.0006(9) -0.0120(9)
C9 0.0446(10) 0.0416(11) 0.0444(10) -0.0049(8) 0.0062(8) -0.0014(8)
C10 0.0485(10) 0.0372(10) 0.0416(9) -0.0005(7) 0.0053(8) -0.0042(8)
C11 0.0559(11) 0.0511(12) 0.0408(10) 0.0025(8) 0.0063(8) -0.0117(9)
C12 0.0647(14) 0.0727(16) 0.0555(12) 0.0000(11) 0.0108(10) -0.0055(12)
C13 0.0904(18) 0.0645(16) 0.0652(14) -0.0071(12) 0.0251(13) -0.0003(14)
C14 0.0980(19) 0.0599(15) 0.0617(13) -0.0154(11) 0.0265(13) -0.0182(14)
C15 0.0748(14) 0.0604(14) 0.0445(10) -0.0064(9) 0.0132(10) -0.0248(11)
C16 0.0582(11) 0.0479(11) 0.0373(9) 0.0001(8) 0.0080(8) -0.0138(9)
C17 0.0483(10) 0.0520(12) 0.0450(10) 0.0077(8) -0.0025(8) -0.0121(9)
C18 0.0571(13) 0.0727(15) 0.0545(12) 0.0125(11) 0.0000(9) -0.0230(11)
C19 0.0652(14) 0.0715(16) 0.0748(16) 0.0228(13) -0.0069(12) -0.0285(12)
C20 0.0742(15) 0.0531(14) 0.0859(18) 0.0080(12) -0.0128(13) -0.0269(12)
C21 0.0652(13) 0.0505(13) 0.0674(14) -0.0040(10) -0.0075(11) -0.0125(11)
C22 0.0491(11) 0.0458(11) 0.0483(10) 0.0014(8) -0.0044(8) -0.0126(9)
C31 0.0493(11) 0.0432(11) 0.0462(10) -0.0080(8) 0.0108(8) -0.0030(8)
C32 0.0602(13) 0.0424(11) 0.0786(15) -0.0076(10) 0.0117(11) 0.0008(10)
C33 0.0697(15) 0.0444(12) 0.110(2) -0.0148(13) 0.0194(14) -0.0133(12)
C34 0.0549(13) 0.0533(14) 0.1041(19) -0.0178(13) 0.0177(12) -0.0144(11)
C35 0.0470(11) 0.0506(12) 0.0725(13) -0.0117(10) 0.0115(10) -0.0051(9)
C36 0.0444(10) 0.0424(10) 0.0434(9) -0.0061(8) 0.0106(7) -0.0053(8)
C37 0.0457(10) 0.0451(10) 0.0455(10) -0.0021(8) 0.0077(8) 0.0023(8)
C38 0.0556(12) 0.0616(14) 0.0670(13) -0.0095(11) 0.0139(10) 0.0078(11)
C39 0.0530(13) 0.0836(19) 0.0806(16) -0.0037(14) 0.0162(11) 0.0115(12)
C40 0.0419(11) 0.0875(19) 0.0744(15) 0.0059(13) 0.0024(10) -0.0007(12)
C41 0.0466(11) 0.0591(13) 0.0573(12) 0.0034(10) -0.0028(9) -0.0054(10)
C42 0.0453(10) 0.0455(11) 0.0423(9) 0.0025(8) 0.0022(7) -0.0024(8)
N1 0.0471(8) 0.0456(9) 0.0397(8) -0.0015(6) 0.0033(6) -0.0109(7)
N2 0.0468(8) 0.0348(8) 0.0400(8) -0.0024(6) 0.0057(6) -0.0021(7)
O1 0.0562(9) 0.0767(10) 0.0468(7) 0.0082(7) -0.0014(6) -0.0069(8)
O2 0.0774(11) 0.1146(15) 0.0423(8) -0.0088(8) 0.0021(7) -0.0313(10)
O3 0.0690(9) 0.0514(9) 0.0577(8) -0.0019(7) -0.0143(7) -0.0012(7)
O4 0.0740(9) 0.0513(8) 0.0423(7) -0.0053(6) -0.0008(6) 0.0034(7)
C1' 0.0754(14) 0.0457(12) 0.0537(11) -0.0077(9) 0.0057(10) 0.0146(11)
C2' 0.0797(15) 0.0383(11) 0.0613(13) -0.0043(9) -0.0124(11) 0.0098(10)
C3' 0.118(2) 0.0484(15) 0.0946(19) -0.0158(13) -0.0227(17) 0.0286(16)
C4' 0.134(3) 0.084(2) 0.109(3) -0.033(2) -0.021(2) 0.063(2)
C5' 0.113(3) 0.121(3) 0.103(2) -0.037(2) 0.016(2) 0.052(2)
C6' 0.0876(18) 0.087(2) 0.0801(17) -0.0098(15) 0.0258(14) 0.0241(16)
C7' 0.0534(11) 0.0432(11) 0.0520(11) -0.0005(9) 0.0127(9) 0.0001(9)
C8' 0.0632(12) 0.0393(10) 0.0456(11) 0.0031(8) 0.0084(9) 0.0014(9)
C9' 0.0865(16) 0.0447(11) 0.0424(10) 0.0062(9) -0.0102(11) -0.0238(11)
C10' 0.0853(16) 0.0476(12) 0.0498(12) -0.0046(9) -0.0131(11) -0.0052(11)
C11' 0.0661(13) 0.0394(11) 0.0499(11) -0.0016(8) 0.0192(9) 0.0020(9)
C12' 0.0856(17) 0.0411(12) 0.0796(15) -0.0027(11) 0.0279(13) 0.0044(12)
C13' 0.0896(19) 0.0469(14) 0.133(3) -0.0134(15) 0.0432(18) -0.0122(14)
C14' 0.0750(17) 0.0551(17) 0.158(3) -0.0183(17) 0.0485(19) -0.0200(14)
C15' 0.0596(13) 0.0535(14) 0.1029(19) -0.0119(13) 0.0287(13) -0.0059(11)
C16' 0.0607(12) 0.0431(11) 0.0527(11) -0.0038(8) 0.0201(9) -0.0051(9)
C17' 0.0610(12) 0.0461(11) 0.0458(10) 0.0039(8) 0.0151(9) 0.0060(9)
C18' 0.0712(15) 0.0641(15) 0.0625(13) -0.0041(11) 0.0194(11) 0.0165(12)
C19' 0.0674(16) 0.0885(19) 0.0737(16) 0.0036(14) 0.0202(13) 0.0234(14)
C20' 0.0544(13) 0.102(2) 0.0685(15) 0.0082(15) 0.0089(11) 0.0083(14)
C21' 0.0647(14) 0.0665(15) 0.0559(12) 0.0044(11) 0.0030(10) 0.0018(11)
C22' 0.0573(12) 0.0459(11) 0.0431(10) 0.0064(8) 0.0084(8) 0.0047(9)
C31' 0.0825(15) 0.0514(13) 0.0460(11) 0.0011(9) -0.0076(10) -0.0027(12)
C32' 0.102(2) 0.0739(18) 0.0609(14) -0.0027(12) 0.0001(13) 0.0167(15)
C33' 0.133(3) 0.075(2) 0.0659(16) -0.0020(14) 0.0070(17) 0.025(2)
C34' 0.167(3) 0.0521(16) 0.0610(16) -0.0062(12) 0.0144(18) 0.017(2)
C35' 0.125(2) 0.0527(15) 0.0524(13) -0.0019(11) -0.0044(13) -0.0179(15)
C36' 0.0948(17) 0.0387(11) 0.0438(10) 0.0019(8) -0.0033(10) -0.0067(11)
C37' 0.0707(14) 0.0507(13) 0.0584(12) 0.0013(10) -0.0136(11) -0.0016(11)
C38' 0.0681(15) 0.0658(16) 0.0783(16) 0.0058(12) -0.0091(12) -0.0097(13)
C39' 0.0737(17) 0.0646(17) 0.108(2) 0.0073(16) -0.0172(16) -0.0181(14)
C40' 0.0866(19) 0.0483(14) 0.110(2) -0.0087(14) -0.0245(17) -0.0141(14)
C41' 0.0828(17) 0.0496(14) 0.0820(17) -0.0135(12) -0.0165(13) -0.0064(12)
C42' 0.0704(14) 0.0464(12) 0.0583(12) -0.0026(10) -0.0156(11) -0.0049(10)
N1' 0.0613(10) 0.0382(9) 0.0483(9) -0.0028(7) 0.0083(7) 0.0055(7)
N2' 0.0728(11) 0.0429(9) 0.0514(10) 0.0005(7) -0.0089(8) -0.0078(8)
O1' 0.0662(9) 0.0529(9) 0.0641(9) 0.0014(7) -0.0021(7) -0.0003(8)
O2' 0.0910(11) 0.0584(9) 0.0452(8) -0.0042(7) 0.0047(7) 0.0131(8)
O3' 0.0847(12) 0.0930(13) 0.0513(9) 0.0053(8) -0.0115(8) -0.0253(10)
O4' 0.1035(13) 0.0884(13) 0.0504(9) -0.0050(9) -0.0117(9) -0.0153(11)

loop_
_geom_bond_atom_site_label_1
_geom_bond_atom_site_label_2
_geom_bond_distance
_geom_bond_site_symmetry_2
_geom_bond_publ_flag
C1 N1 1.488(2) . ?
C1 C6 1.526(3) . ?
C1 C2 1.533(3) . ?
C2 N2 1.490(2) . ?
C2 C3 1.538(3) . ?
C3 C4 1.520(3) . ?
C4 C5 1.522(4) . ?
C5 C6 1.518(3) . ?
C7 O1 1.212(2) . ?
C7 N1 1.413(2) . ?
C7 C16 1.493(3) . ?
C8 O2 1.214(2) . ?
C8 N1 1.394(2) . ?
C8 C22 1.496(3) . ?
C9 O3 1.217(2) . ?
C9 N2 1.404(2) . ?
C9 C36 1.496(3) . ?
C10 O4 1.213(2) . ?
C10 N2 1.403(2) . ?
C10 C42 1.493(3) . ?
C11 C12 1.393(3) . ?
C11 C16 1.397(3) . ?
C11 C17 1.479(3) . ?
C12 C13 1.385(4) . ?
C13 C14 1.371(4) . ?
C14 C15 1.374(4) . ?
C15 C16 1.391(3) . ?
C17 C22 1.394(3) . ?
C17 C18 1.402(3) . ?
C18 C19 1.374(4) . ?
C19 C20 1.375(4) . ?
C20 C21 1.380(4) . ?
C21 C22 1.404(3) . ?
C31 C36 1.399(3) . ?
C31 C32 1.400(3) . ?
C31 C37 1.475(3) . ?
C32 C33 1.375(3) . ?
C33 C34 1.376(4) . ?
C34 C35 1.383(3) . ?
C35 C36 1.396(3) . ?
C37 C42 1.395(3) . ?
C37 C38 1.400(3) . ?
C38 C39 1.370(3) . ?
C39 C40 1.384(4) . ?
C40 C41 1.377(3) . ?
C41 C42 1.395(3) . ?
C1' N1' 1.493(3) . ?
C1' C6' 1.527(4) . ?
C1' C2' 1.548(3) . ?
C2' N2' 1.476(3) . ?
C2' C3' 1.524(3) . ?
C3' C4' 1.513(5) . ?
C4' C5' 1.515(6) . ?
C5' C6' 1.535(4) . ?
C7' O1' 1.219(2) . ?
C7' N1' 1.391(3) . ?
C7' C16' 1.503(3) . ?
C8' O2' 1.209(2) . ?
C8' N1' 1.408(3) . ?
C8' C22' 1.496(3) . ?
C9' O3' 1.211(3) . ?
C9' N2' 1.413(3) . ?
C9' C36' 1.486(4) . ?
C10' O4' 1.216(3) . ?
C10' N2' 1.410(3) . ?
C10' C42' 1.489(4) . ?
C11' C16' 1.393(3) . ?
C11' C12' 1.402(3) . ?
C11' C17' 1.474(3) . ?
C12' C13' 1.370(4) . ?
C13' C14' 1.359(4) . ?
C14' C15' 1.381(4) . ?
C15' C16' 1.394(3) . ?
C17' C18' 1.397(3) . ?
C17' C22' 1.399(3) . ?
C18' C19' 1.375(4) . ?
C19' C20' 1.371(4) . ?
C20' C21' 1.380(4) . ?
C21' C22' 1.392(3) . ?
C31' C36' 1.392(4) . ?
C31' C32' 1.399(4) . ?
C31' C37' 1.478(3) . ?
C32' C33' 1.370(4) . ?
C33' C34' 1.369(5) . ?
C34' C35' 1.384(5) . ?
C35' C36' 1.410(3) . ?
C37' C38' 1.393(4) . ?
C37' C42' 1.397(4) . ?
C38' C39' 1.387(4) . ?
C39' C40' 1.368(5) . ?
C40' C41' 1.382(4) . ?
C41' C42' 1.407(3) . ?

loop_
_cod_related_entry_id
_cod_related_entry_database
_cod_related_entry_code
1 ChemSpider 30652855
